data_7204124
loop_
_publ_author_name
'Batsanov, Andrei S.'
'Bryce, Martin R.'
'Chesney, Antony'
'Howard, Judith A. K.'
'John, Derek E.'
'Moore, Adrian J.'
'Wood, Clare L.'
'Gershtenman, Hagit'
'Becker, James Y.'
'Khodorkovsky, Vladimir Y.'
'Ellern, Arkady'
'Bernstein, Joel'
'Perepichka, Igor F.'
'Rotello, Vincent'
'Gray, Mark'
'Cuello, Alejandro O.'

_publ_section_title
;
 Synthesis and crystal engineering of new halogenated
 tetrathiafulvalene (TTF) derivatives and their charge transfer
 complexes and radical ion salts
;
_journal_issue 9
_journal_name_full 'Journal of Materials Chemistry'
_journal_page_first 2181
_journal_paper_doi 10.1039/b101866n
_journal_volume 11
_journal_year 2001
_chemical_formula_moiety 'C8 H6 Br2 S6 1+,I3 1-'
_chemical_formula_sum 'C8 H6 Br2 I3 S6'
_chemical_formula_weight 835.01
_chemical_name_systematic
; 4,5-dibromo-4',5'-bis(methylsulfanyl)tetrathiafulvalenium 
triiodide 
;
_space_group_IT_number 63
_symmetry_cell_setting orthorhombic
_symmetry_space_group_name_Hall '-C 2c 2'
_symmetry_space_group_name_H-M 'C m c m'
_atom_sites_solution_hydrogens difmap
_atom_sites_solution_primary direct
_atom_sites_solution_secondary difmap
_audit_creation_method SHELXL
_cell_angle_alpha 90.00
_cell_angle_beta 90.00
_cell_angle_gamma 90.00
_cell_formula_units_Z 4
_cell_length_a 7.098(1)
_cell_length_b 16.255(1)
_cell_length_c 16.541(1)
_cell_measurement_reflns_used 418
_cell_measurement_temperature 150(2)
_cell_measurement_theta_max 28.4
_cell_measurement_theta_min 12.0
_cell_volume 1908.5(3)
_computing_cell_refinement 'Siemens SMART'
_computing_data_collection 'Siemens SMART'
_computing_data_reduction 'Siemens SAINT'
_computing_molecular_graphics 'Siemens SHELXTL'
_computing_publication_material 'Siemens SHELXTL'
_computing_structure_refinement 'SHELXL-93 (Sheldrick, 1993)'
_computing_structure_solution 'SHELXS-86 (Sheldrick, 1990)'
_diffrn_ambient_temperature 150(2)
_diffrn_measurement_device 'SMART 1K CCD area detector'
_diffrn_measurement_method '\w scans'
_diffrn_radiation_monochromator graphite
_diffrn_radiation_source 'fine-focus sealed tube'
_diffrn_radiation_type MoK\a
_diffrn_radiation_wavelength 0.71073
_diffrn_reflns_av_R_equivalents 0.0557
_diffrn_reflns_av_sigmaI/netI 0.0272
_diffrn_reflns_limit_h_max 9
_diffrn_reflns_limit_h_min -9
_diffrn_reflns_limit_k_max 21
_diffrn_reflns_limit_k_min -22
_diffrn_reflns_limit_l_max 21
_diffrn_reflns_limit_l_min -23
_diffrn_reflns_number 9133
_diffrn_reflns_theta_max 30.46
_diffrn_reflns_theta_min 2.46
_diffrn_standards_decay_% 0
_exptl_absorpt_coefficient_mu 9.741
_exptl_absorpt_correction_T_max 0.6776
_exptl_absorpt_correction_T_min 0.0928
_exptl_absorpt_correction_type integration
_exptl_absorpt_process_details 'XPREP (SHELXTL,1997), R(int)=0.173 before correction'
_exptl_crystal_colour black
_exptl_crystal_density_diffrn 2.906
_exptl_crystal_description plate
_exptl_crystal_F_000 1516
_exptl_crystal_size_max 0.3
_exptl_crystal_size_mid 0.3
_exptl_crystal_size_min 0.04
_refine_diff_density_max 1.042
_refine_diff_density_min -0.880
_refine_diff_density_rms 0.154
_refine_ls_extinction_coef 0.00064(7)
_refine_ls_extinction_expression Fc^*^=kFc[1+0.001xFc^2^\l^3^/sin(2\q)]^-1/4^
_refine_ls_extinction_method SHELXL
_refine_ls_goodness_of_fit_all 1.188
_refine_ls_goodness_of_fit_obs 1.178
_refine_ls_hydrogen_treatment refall
_refine_ls_matrix_type full
_refine_ls_number_parameters 69
_refine_ls_number_reflns 1504
_refine_ls_number_restraints 0
_refine_ls_restrained_S_all 1.215
_refine_ls_restrained_S_obs 1.178
_refine_ls_R_factor_all 0.0305
_refine_ls_R_factor_obs 0.0245
_refine_ls_shift/esd_max 0.001
_refine_ls_shift/esd_mean 0.000
_refine_ls_structure_factor_coef Fsqd
_refine_ls_weighting_details 'w=1/[\s^2^(Fo^2^)+(0.0225P)^2^+4.8709P] where P=(Fo^2^+2Fc^2^)/3'
_refine_ls_weighting_scheme calc
_refine_ls_wR_factor_all 0.0614
_refine_ls_wR_factor_obs 0.0561
_reflns_number_observed 1345
_reflns_number_total 1508
_reflns_observed_criterion I>2\s(I)
_cod_data_source_file b101866n.txt
_cod_data_source_block 16.I3
_cod_depositor_comments
;
The following automatic conversions were performed:
'_symmetry_cell_setting' value 'Orthorhombic' changed to 'orthorhombic'
according to '/home/adriana/struct/CIF-dictionaries/cif_core.dic'
dictionary named 'cif_core.dic' version 2.4.1 from 2010-06-29.

Automatic conversion script
Id: cif_fix_enum 1555 2011-01-17 13:19:09Z saulius 

The following automatic conversions were performed:

'_refine_ls_weighting_scheme' value 'calc
w=1/[\s^2^(Fo^2^)+(0.0225P)^2^+4.8709P] where P=(Fo^2^+2Fc^2^)/3' was
changed to 'calc'. New tag '_refine_ls_weighting_details' was
created. The value of the new tag was set to
'w=1/[\s^2^(Fo^2^)+(0.0225P)^2^+4.8709P] where P=(Fo^2^+2Fc^2^)/3'.

Automatic conversion script
Id: cif_fix_values 3143 2015-03-26 13:38:13Z robertas 
;
_cod_original_sg_symbol_H-M 'Cmcm '
_cod_database_code 7204124

loop_
_symmetry_equiv_pos_as_xyz
'x, y, z'
'-x, -y, z+1/2'
'-x, y, -z+1/2'
'x, -y, -z'
'x+1/2, y+1/2, z'
'-x+1/2, -y+1/2, z+1/2'
'-x+1/2, y+1/2, -z+1/2'
'x+1/2, -y+1/2, -z'
'-x, -y, -z'
'x, y, -z-1/2'
'x, -y, z-1/2'
'-x, y, z'
'-x+1/2, -y+1/2, -z'
'x+1/2, y+1/2, -z-1/2'
'x+1/2, -y+1/2, z-1/2'
'-x+1/2, y+1/2, z'

loop_
_atom_site_aniso_label
_atom_site_aniso_U_11
_atom_site_aniso_U_22
_atom_site_aniso_U_33
_atom_site_aniso_U_23
_atom_site_aniso_U_13
_atom_site_aniso_U_12
I1 0.0166(2) 0.0159(2) 0.0185(2) 0.000 0.000 0.000
I2 0.0343(2) 0.0243(2) 0.01695(15) 0.00063(9) 0.000 0.000
Br 0.0233(2) 0.0158(2) 0.0185(2) -0.00205(14) 0.000 0.000
S1 0.0259(5) 0.0143(4) 0.0177(5) 0.0004(3) 0.000 0.000
S2 0.0260(5) 0.0137(4) 0.0174(5) -0.0011(3) 0.000 0.000
S3 0.0251(5) 0.0143(4) 0.0166(5) 0.0005(3) 0.000 0.000
C1 0.018(2) 0.016(2) 0.022(3) 0.000 0.000 0.000
C2 0.020(2) 0.012(2) 0.017(2) 0.0001(13) 0.000 0.000
C3 0.014(2) 0.016(2) 0.021(3) 0.000 0.000 0.000
C4 0.019(2) 0.013(2) 0.019(2) -0.0012(14) 0.000 0.000
C5 0.043(3) 0.023(2) 0.013(2) -0.0003(15) 0.000 0.000

loop_
_atom_site_label
_atom_site_type_symbol
_atom_site_fract_x
_atom_site_fract_y
_atom_site_fract_z
_atom_site_U_iso_or_equiv
_atom_site_thermal_displace_type
_atom_site_occupancy
_atom_site_calc_flag
_atom_site_refinement_flags
_atom_site_disorder_group
I1 I 0.5000 0.14916(2) 0.2500 0.01699(10) Uani 1 d S .
I2 I 0.5000 0.14591(2) 0.42651(2) 0.02518(10) Uani 1 d S .
Br Br 0.5000 0.93638(2) 0.35518(2) 0.01918(11) Uani 1 d S .
S1 S 0.5000 0.74660(6) 0.33873(6) 0.0193(2) Uani 1 d S .
S2 S 0.5000 0.54729(6) 0.33803(6) 0.0190(2) Uani 1 d S .
S3 S 0.5000 0.35965(6) 0.34632(6) 0.0187(2) Uani 1 d S .
C1 C 0.5000 0.6893(3) 0.2500 0.0188(11) Uani 1 d S .
C2 C 0.5000 0.8417(2) 0.2902(2) 0.0163(7) Uani 1 d S .
C3 C 0.5000 0.6048(3) 0.2500 0.0170(10) Uani 1 d S .
C4 C 0.5000 0.4517(2) 0.2913(2) 0.0169(7) Uani 1 d S .
C5 C 0.5000 0.3963(3) 0.4492(3) 0.0261(9) Uani 1 d S .
H51 H 0.3798(50) 0.4276(22) 0.4592(21) 0.025(9) Uiso 1 d . .
H52 H 0.5000 0.3513(38) 0.4809(48) 0.057(21) Uiso 1 d S .

loop_
_atom_type_symbol
_atom_type_description
_atom_type_scat_dispersion_real
_atom_type_scat_dispersion_imag
_atom_type_scat_source
C C 0.0033 0.0016 'International Tables Vol C Tables 4.2.6.8 and 6.1.1.4'
H H 0.0000 0.0000 'International Tables Vol C Tables 4.2.6.8 and 6.1.1.4'
S S 0.1246 0.1234 'International Tables Vol C Tables 4.2.6.8 and 6.1.1.4'
Br Br -0.2901 2.4595 'International Tables Vol C Tables 4.2.6.8 and 6.1.1.4'
I I -0.4742 1.8119 'International Tables Vol C Tables 4.2.6.8 and 6.1.1.4'

loop_
_exptl_crystal_face_index_h
_exptl_crystal_face_index_k
_exptl_crystal_face_index_l
_exptl_crystal_face_perp_dist
0.00 0.00 -1.00 0.02
0.00 0.00 1.00 0.02
0.00 -1.00 0.00 0.15
0.00 1.00 0.00 0.15
1.00 0.00 0.00 0.15
-1.00 0.00 0.00 0.15

loop_
_geom_angle_atom_site_label_1
_geom_angle_atom_site_label_2
_geom_angle_atom_site_label_3
_geom_angle
_geom_angle_site_symmetry_1
_geom_angle_site_symmetry_3
_geom_angle_publ_flag
I2 I1 I2 177.92(2) 10_556 . ?
I2 I1 S3 116.01(2) 10_556 . ?
I2 I1 S3 66.07(2) . . ?
I1 I2 S3 68.07(2) . . ?
C2 Br I2 164.19(12) . 1_565 ?
C2 Br I2 104.60(12) . 9_666 ?
I2 Br I2 91.218(11) 1_565 9_666 ?
C2 Br I1 118.38(12) . 1_565 ?
I2 Br I1 45.808(8) 1_565 1_565 ?
I2 Br I1 137.026(12) 9_666 1_565 ?
C3 S2 C4 96.3(2) . . ?
C1 S1 C2 95.0(2) . . ?
C4 S3 C5 102.0(2) . . ?
C4 S3 I2 169.58(13) . . ?
C5 S3 I2 88.38(15) . . ?
C4 S3 I1 123.72(13) . . ?
C5 S3 I1 134.2(2) . . ?
I2 S3 I1 45.862(13) . . ?
C3 C1 S1 122.4(2) . 10_556 ?
C3 C1 S1 122.4(2) . . ?
S1 C1 S1 115.2(3) 10_556 . ?
C2 C2 S1 117.42(13) 10_556 . ?
C2 C2 Br 124.92(12) 10_556 . ?
S1 C2 Br 117.7(2) . . ?
C1 C3 S2 122.7(2) . . ?
C1 C3 S2 122.7(2) . 10_556 ?
S2 C3 S2 114.6(3) . 10_556 ?
C4 C4 S2 116.45(13) 10_556 . ?
C4 C4 S3 121.31(13) 10_556 . ?
S2 C4 S3 122.2(2) . . ?
S3 C5 H51 108.7(21) . . ?
S3 C5 H52 106.3(47) . . ?
H51 C5 H52 108.4(28) . . ?

loop_
_geom_bond_atom_site_label_1
_geom_bond_atom_site_label_2
_geom_bond_distance
_geom_bond_site_symmetry_2
_geom_bond_publ_flag
I1 I2 2.9200(3) 10_556 ?
I1 I2 2.9201(3) . ?
I1 S3 3.7744(10) . ?
I2 S3 3.7190(10) . ?
Br C2 1.876(4) . ?
Br I2 3.6044(5) 1_565 ?
Br I2 3.8509(5) 9_666 ?
Br I1 3.8717(5) 1_565 ?
S2 C3 1.730(3) . ?
S2 C4 1.736(4) . ?
S1 C1 1.738(3) . ?
S1 C2 1.742(4) . ?
S3 C4 1.751(4) . ?
S3 C5 1.803(4) . ?
C1 C3 1.374(8) . ?
C1 S1 1.738(3) 10_556 ?
C2 C2 1.331(8) 10_556 ?
C3 S2 1.730(3) 10_556 ?
C4 C4 1.366(8) 10_556 ?
C5 H51 1.01(4) . ?
C5 H52 0.90(7) . ?
